data_2016035
loop_
_publ_author_name
'Gustavo Portalone'
'Marcello Colapietro'

_publ_section_title
;
 The 1:1 complex of cytosine and 5-fluorouracil monohydrate revisited
;
_journal_coeditor_code GD3108
_journal_issue 7
_journal_name_full 'Acta Crystallographica Section C'
_journal_page_first o423
_journal_page_last o425
_journal_paper_doi 10.1107/S0108270107026649
_journal_volume 63
_journal_year 2007
_chemical_formula_iupac 'C4 H5 N3 O, C4 H3 F N2 O2, H2 O'
_chemical_formula_moiety 'C4 H5 N3 O, C4 H3 F N2 O2, H2 O'
_chemical_formula_sum 'C8 H10 F N5 O4'
_chemical_formula_weight 259.21
_chemical_name_common
;
cytosine--5-fluorouracil--water (1/1/1)
;
_chemical_name_systematic
;
4-amino-2-hydroxypyrimidine--2,4-dihydroxy-5-fluoropyrimidine--water (1/1/1)
;
_space_group_IT_number 2
_symmetry_cell_setting triclinic
_symmetry_space_group_name_Hall '-P 1'
_symmetry_space_group_name_H-M 'P -1'
_atom_sites_solution_hydrogens geom
_atom_sites_solution_primary direct
_atom_sites_solution_secondary difmap
_audit_creation_method SHELXL-97
_cell_angle_alpha 102.562(5)
_cell_angle_beta 91.055(7)
_cell_angle_gamma 101.331(7)
_cell_formula_units_Z 2
_cell_length_a 4.26290(10)
_cell_length_b 9.5372(5)
_cell_length_c 13.9639(9)
_cell_measurement_reflns_used 90
_cell_measurement_temperature 298(2)
_cell_measurement_theta_max 24
_cell_measurement_theta_min 20
_cell_volume 542.22(5)
_computing_cell_refinement XCS
_computing_data_collection 'XCS (Colapietro <i>et al.</i>,  1992)'
_computing_data_reduction XCS
_computing_molecular_graphics 'ORTEP-3 (Farrugia, 1997)'
_computing_publication_material SHELXL97
_computing_structure_refinement 'SHELXL97 (Sheldrick, 1997)'
_computing_structure_solution 'SIR97 (Altomare <i>et al.</i>,  1999)'
_diffrn_ambient_temperature 298(2)
_diffrn_measured_fraction_theta_full 0.995
_diffrn_measured_fraction_theta_max 0.995
_diffrn_measurement_device_type 'Huber CS four-circle diffractometer'
_diffrn_measurement_method '\w scan'
_diffrn_radiation_monochromator graphite
_diffrn_radiation_source 'X-Ray tube'
_diffrn_radiation_type MoK\a
_diffrn_radiation_wavelength 0.71069
_diffrn_reflns_av_R_equivalents 0.0196
_diffrn_reflns_av_sigmaI/netI 0.0413
_diffrn_reflns_limit_h_max 6
_diffrn_reflns_limit_h_min 0
_diffrn_reflns_limit_k_max 14
_diffrn_reflns_limit_k_min -14
_diffrn_reflns_limit_l_max 21
_diffrn_reflns_limit_l_min -21
_diffrn_reflns_number 4833
_diffrn_reflns_theta_full 34.00
_diffrn_reflns_theta_max 34.00
_diffrn_reflns_theta_min 2.24
_diffrn_standards_decay_% 1
_diffrn_standards_interval_count 97
_diffrn_standards_number 3
_exptl_absorpt_coefficient_mu 0.139
_exptl_absorpt_correction_type none
_exptl_crystal_colour colourless
_exptl_crystal_density_diffrn 1.588
_exptl_crystal_density_meas 1.591
_exptl_crystal_density_method 'flotation in n-hexane/bromoform solution'
_exptl_crystal_description tablet
_exptl_crystal_F_000 268
_exptl_crystal_size_max 0.20
_exptl_crystal_size_mid 0.20
_exptl_crystal_size_min 0.15
_refine_diff_density_max 0.368
_refine_diff_density_min -0.220
_refine_ls_extinction_method none
_refine_ls_goodness_of_fit_ref 1.032
_refine_ls_hydrogen_treatment refall
_refine_ls_matrix_type full
_refine_ls_number_parameters 205
_refine_ls_number_reflns 4399
_refine_ls_number_restraints 0
_refine_ls_restrained_S_all 1.032
_refine_ls_R_factor_all 0.1183
_refine_ls_R_factor_gt 0.0467
_refine_ls_shift/su_max 0.001
_refine_ls_shift/su_mean 0.000
_refine_ls_structure_factor_coef Fsqd
_refine_ls_weighting_details 'calc w=1/[\s^2^(Fo^2^)+(0.0999P)^2^+0.0000P] where P=(Fo^2^+2Fc^2^)/3'
_refine_ls_weighting_scheme calc
_refine_ls_wR_factor_gt 0.1424
_refine_ls_wR_factor_ref 0.1485
_reflns_number_gt 2901
_reflns_number_total 4399
_reflns_threshold_expression I>2sigma(I)
_cod_data_source_file gd3108.cif
_cod_data_source_block I
_cod_database_code 2016035
_cod_database_fobs_code 2016035

loop_
_symmetry_equiv_pos_as_xyz
'x, y, z'
'-x, -y, -z'

loop_
_atom_site_type_symbol
_atom_site_label
_atom_site_fract_x
_atom_site_fract_y
_atom_site_fract_z
_atom_site_U_iso_or_equiv
_atom_site_adp_type
_atom_site_calc_flag
_atom_site_refinement_flags
_atom_site_occupancy
F F1 0.41678(16) 1.02448(8) 0.28654(5) 0.0600(2) Uani d . 1
O O1 -0.57905(18) 0.67971(8) 0.05587(5) 0.0499(2) Uani d . 1
O O2 0.27161(18) 1.06695(8) 0.10323(5) 0.0505(2) Uani d . 1
N N1 -0.26955(19) 0.73651(9) 0.19892(5) 0.04058(18) Uani d . 1
N N3 -0.15354(18) 0.87343(8) 0.08128(5) 0.03846(17) Uani d . 1
C C2 -0.3480(2) 0.75749(10) 0.10881(6) 0.03721(18) Uani d . 1
C C4 0.1070(2) 0.96753(10) 0.13497(6) 0.03750(18) Uani d . 1
C C5 0.1650(2) 0.93732(10) 0.22963(6) 0.0401(2) Uani d . 1
C C6 -0.0180(2) 0.82560(11) 0.25868(6) 0.04083(19) Uani d . 1
H H1 -0.415(4) 0.6596(15) 0.2192(11) 0.059(4) Uiso d . 1
H H3 -0.208(3) 0.8830(15) 0.0190(12) 0.061(4) Uiso d . 1
H H6 0.026(3) 0.8043(14) 0.3239(10) 0.054(3) Uiso d . 1
O O3 0.5990(2) 0.60984(8) 0.41160(5) 0.0528(2) Uani d . 1
N N4 0.30856(19) 0.51940(8) 0.26553(5) 0.03902(17) Uani d . 1
N N5 0.2073(2) 0.40599(9) 0.39846(6) 0.04209(19) Uani d . 1
N N6 0.0146(2) 0.42522(11) 0.11931(6) 0.0506(2) Uani d . 1
C C7 0.0715(2) 0.41747(9) 0.21206(6) 0.03730(18) Uani d . 1
C C8 0.3793(2) 0.51599(9) 0.35967(6) 0.03848(19) Uani d . 1
C C9 -0.0347(2) 0.30240(11) 0.34506(7) 0.0443(2) Uani d . 1
C C10 -0.1138(2) 0.30418(10) 0.25139(7) 0.0426(2) Uani d . 1
H H5 0.264(4) 0.4096(15) 0.4601(11) 0.054(3) Uiso d . 1
H H9 -0.139(3) 0.2295(16) 0.3800(11) 0.061(4) Uiso d . 1
H H10 -0.307(4) 0.2353(18) 0.2133(12) 0.069(4) Uiso d . 1
H H16 -0.157(4) 0.3607(17) 0.0828(11) 0.072(4) Uiso d . 1
H H161 0.131(4) 0.5012(17) 0.0992(11) 0.069(4) Uiso d . 1
O O4 -0.1404(18) -0.0821(4) 0.4956(2) 0.124(2) Uani d P 0.495(9)
O O41 0.458(2) 0.1020(5) 0.5188(3) 0.149(3) Uani d P 0.505(9)

loop_
_atom_site_aniso_label
_atom_site_aniso_U_11
_atom_site_aniso_U_22
_atom_site_aniso_U_33
_atom_site_aniso_U_12
_atom_site_aniso_U_13
_atom_site_aniso_U_23
F1 0.0555(4) 0.0673(4) 0.0458(3) -0.0233(3) -0.0212(3) 0.0226(3)
O1 0.0511(4) 0.0532(4) 0.0377(3) -0.0123(3) -0.0134(3) 0.0157(3)
O2 0.0510(4) 0.0539(4) 0.0418(3) -0.0137(3) -0.0086(3) 0.0237(3)
N1 0.0406(4) 0.0442(4) 0.0346(3) -0.0051(3) -0.0062(3) 0.0172(3)
N3 0.0385(4) 0.0432(4) 0.0316(3) -0.0042(3) -0.0064(3) 0.0160(3)
C2 0.0381(4) 0.0394(4) 0.0318(4) -0.0013(3) -0.0042(3) 0.0118(3)
C4 0.0369(4) 0.0415(4) 0.0326(4) -0.0012(3) -0.0027(3) 0.0137(3)
C5 0.0370(4) 0.0461(4) 0.0332(4) -0.0056(3) -0.0083(3) 0.0141(3)
C6 0.0411(4) 0.0468(4) 0.0326(4) -0.0028(3) -0.0066(3) 0.0162(3)
O3 0.0609(4) 0.0488(4) 0.0386(3) -0.0182(3) -0.0188(3) 0.0168(3)
N4 0.0427(4) 0.0405(4) 0.0293(3) -0.0073(3) -0.0083(3) 0.0132(3)
N5 0.0466(4) 0.0442(4) 0.0314(3) -0.0080(3) -0.0067(3) 0.0164(3)
N6 0.0578(5) 0.0537(5) 0.0320(4) -0.0109(4) -0.0147(3) 0.0135(3)
C7 0.0392(4) 0.0383(4) 0.0309(4) -0.0010(3) -0.0058(3) 0.0090(3)
C8 0.0424(4) 0.0382(4) 0.0311(4) -0.0047(3) -0.0073(3) 0.0123(3)
C9 0.0448(5) 0.0426(4) 0.0409(4) -0.0080(4) -0.0040(3) 0.0154(4)
C10 0.0419(4) 0.0410(4) 0.0378(4) -0.0085(3) -0.0078(3) 0.0097(3)
O4 0.173(6) 0.0875(18) 0.0831(19) -0.014(2) 0.001(2) -0.0014(14)
O41 0.240(9) 0.114(3) 0.097(2) 0.064(4) -0.004(3) 0.0099(19)

loop_
_atom_type_symbol
_atom_type_description
_atom_type_scat_dispersion_real
_atom_type_scat_dispersion_imag
_atom_type_scat_source
F F 0.0171 0.0103 'International Tables Vol C Tables 4.2.6.8 and 6.1.1.4'
O O 0.0106 0.0060 'International Tables Vol C Tables 4.2.6.8 and 6.1.1.4'
N N 0.0061 0.0033 'International Tables Vol C Tables 4.2.6.8 and 6.1.1.4'
C C 0.0033 0.0016 'International Tables Vol C Tables 4.2.6.8 and 6.1.1.4'
H H 0.0000 0.0000 'International Tables Vol C Tables 4.2.6.8 and 6.1.1.4'

loop_
_geom_angle_atom_site_label_1
_geom_angle_atom_site_label_2
_geom_angle_atom_site_label_3
_geom_angle
C2 N1 C6 122.44(7)
C2 N1 H1 114.6(9)
C6 N1 H1 122.8(9)
C4 N3 C2 126.66(7)
C4 N3 H3 119.9(9)
C2 N3 H3 113.4(9)
O1 C2 N1 122.59(8)
O1 C2 N3 122.00(7)
N1 C2 N3 115.40(7)
O2 C4 N3 122.05(7)
O2 C4 C5 124.57(8)
N3 C4 C5 113.38(7)
C6 C5 F1 121.40(7)
C6 C5 C4 121.60(8)
F1 C5 C4 116.98(7)
C5 C6 N1 120.50(8)
C5 C6 H6 121.1(8)
N1 C6 H6 118.4(8)
C7 N4 C8 119.89(7)
C9 N5 C8 121.65(7)
C9 N5 H5 123.6(10)
C8 N5 H5 114.8(10)
C7 N6 H16 118.7(9)
C7 N6 H161 117.1(9)
H16 N6 H161 123.7(13)
N6 C7 N4 117.31(8)
N6 C7 C10 120.64(8)
N4 C7 C10 122.05(7)
O3 C8 N4 121.40(7)
O3 C8 N5 119.61(7)
N4 C8 N5 118.98(7)
C10 C9 N5 120.72(8)
C10 C9 H9 124.8(8)
N5 C9 H9 114.5(8)
C9 C10 C7 116.70(8)
C9 C10 H10 121.7(9)
C7 C10 H10 121.3(9)

loop_
_geom_bond_atom_site_label_1
_geom_bond_atom_site_label_2
_geom_bond_distance
F1 C5 1.3436(9)
O1 C2 1.2306(10)
O2 C4 1.2331(10)
N1 C2 1.3621(11)
N1 C6 1.3670(11)
N1 H1 0.961(16)
N3 C4 1.3734(11)
N3 C2 1.3763(11)
N3 H3 0.925(16)
C4 C5 1.4398(12)
C5 C6 1.3347(12)
C6 H6 0.997(13)
O3 C8 1.2517(10)
N4 C7 1.3394(10)
N4 C8 1.3521(10)
N5 C9 1.3590(11)
N5 C8 1.3753(11)
N5 H5 0.882(16)
N6 C7 1.3338(11)
N6 H16 0.921(16)
N6 H161 0.896(17)
C7 C10 1.4255(12)
C9 C10 1.3493(13)
C9 H9 0.976(15)
C10 H10 1.006(17)

loop_
_geom_hbond_atom_site_label_D
_geom_hbond_atom_site_label_H
_geom_hbond_atom_site_label_A
_geom_hbond_site_symmetry_A
_geom_hbond_distance_DH
_geom_hbond_distance_HA
_geom_hbond_distance_DA
_geom_hbond_angle_DHA
N1 H1 N4 1_455 0.961(16) 1.837(16) 2.7970(11) 176.6(13)
N3 H3 O2 2_575 0.925(16) 1.897(16) 2.8137(10) 170.5(13)
N5 H5 O3 2_666 0.882(16) 1.932(16) 2.8076(10) 171.9(13)
N6 H16 O1 2_465 0.921(16) 2.141(16) 2.9103(11) 140.4(12)
N6 H161 O1 1_655 0.896(17) 2.108(17) 3.0027(12) 177.6(14)
C10 H10 O2 1_445 1.006(17) 2.421(17) 3.4202(11) 172.4(13)

loop_
_geom_torsion_atom_site_label_1
_geom_torsion_atom_site_label_2
_geom_torsion_atom_site_label_3
_geom_torsion_atom_site_label_4
_geom_torsion
C6 N1 C2 O1 -178.16(9)
C6 N1 C2 N3 0.93(14)
C4 N3 C2 O1 179.29(9)
C4 N3 C2 N1 0.19(14)
C2 N3 C4 O2 178.48(10)
C2 N3 C4 C5 -1.30(14)
O2 C4 C5 C6 -178.36(11)
N3 C4 C5 C6 1.40(14)
O2 C4 C5 F1 0.03(16)
N3 C4 C5 F1 179.80(8)
F1 C5 C6 N1 -178.78(9)
C4 C5 C6 N1 -0.46(16)
C2 N1 C6 C5 -0.80(16)
C8 N4 C7 N6 -179.28(9)
C8 N4 C7 C10 0.48(15)
C7 N4 C8 O3 -179.86(9)
C7 N4 C8 N5 0.73(14)
C9 N5 C8 O3 179.51(10)
C9 N5 C8 N4 -1.07(15)
C8 N5 C9 C10 0.14(17)
N5 C9 C10 C7 1.03(16)
N6 C7 C10 C9 178.38(10)
N4 C7 C10 C9 -1.37(16)
